data_4075087
loop_
_publ_author_name
'Leung, Wing-Por'
'So, Cheuk-Wai'
'Chong, Kim-Hung'
'Kan, Kwok-Wai'
'Chan, Hoi-Shan'
'Mak, Thomas C. W.'

_publ_section_title
;
 Reactivity of Pyridyl-1-azaallyl Germanium(II) Chloride:&#x00A0;
 Synthesis of Novel Lithium Germinate [{(PhC&#x22EE;C)3Ge}3GeLi(Et2O)3]
 and Ge(II)&#x2212;M(I) (M = Cu and Au) Adducts
;
_journal_issue 11
_journal_name_full Organometallics
_journal_page_first 2851
_journal_paper_doi 10.1021/om060032g
_journal_volume 25
_journal_year 2006
_chemical_formula_sum 'C38 H55 Al N4 Si4'
_chemical_formula_weight 707.20
_chemical_name_systematic
; 
 ? 
;
_space_group_IT_number 2
_symmetry_cell_setting triclinic
_symmetry_space_group_name_Hall '-P 1'
_symmetry_space_group_name_H-M 'P -1'
_atom_sites_solution_hydrogens mixed
_atom_sites_solution_primary direct
_atom_sites_solution_secondary difmap
_audit_creation_method SHELXL-97
_cell_angle_alpha 90.94(4)
_cell_angle_beta 98.80(3)
_cell_angle_gamma 94.91(2)
_cell_formula_units_Z 2
_cell_length_a 11.66(1)
_cell_length_b 12.74(1)
_cell_length_c 14.135(6)
_cell_measurement_temperature 293(2)
_cell_volume 2066(3)
_computing_cell_refinement 'BIOTEX Rigaku'
_computing_data_collection 'RAXIS Rigaku'
_computing_data_reduction 'BIOTEX Rigaku'
_computing_molecular_graphics 'Bruker SHELXTL'
_computing_publication_material 'Bruker SHELXTL'
_computing_structure_refinement 'SHELXL-97 (Sheldrick, 1997)'
_computing_structure_solution 'SHELXS-97 (Sheldrick, 1990)'
_diffrn_ambient_temperature 293(2)
_diffrn_measured_fraction_theta_full 0.676
_diffrn_measured_fraction_theta_max 0.676
_diffrn_measurement_device_type 'IP Rigaku'
_diffrn_measurement_method IP
_diffrn_radiation_monochromator graphite
_diffrn_radiation_source 'rotation anode'
_diffrn_radiation_type MoK\a
_diffrn_radiation_wavelength 0.71073
_diffrn_reflns_av_R_equivalents 0.0000
_diffrn_reflns_av_sigmaI/netI 0.0936
_diffrn_reflns_limit_h_max 13
_diffrn_reflns_limit_h_min -13
_diffrn_reflns_limit_k_max 15
_diffrn_reflns_limit_k_min 0
_diffrn_reflns_limit_l_max 16
_diffrn_reflns_limit_l_min -16
_diffrn_reflns_number 4926
_diffrn_reflns_theta_full 24.99
_diffrn_reflns_theta_max 24.99
_diffrn_reflns_theta_min 1.60
_exptl_absorpt_coefficient_mu 0.195
_exptl_absorpt_correction_T_max 1.116
_exptl_absorpt_correction_T_min 0.898
_exptl_absorpt_correction_type abscor
_exptl_crystal_colour yellow
_exptl_crystal_density_diffrn 1.136
_exptl_crystal_density_method 'not measured'
_exptl_crystal_description prism
_exptl_crystal_F_000 760
_exptl_crystal_size_max 0.25
_exptl_crystal_size_mid 0.22
_exptl_crystal_size_min 0.20
_refine_diff_density_max 0.295
_refine_diff_density_min -0.361
_refine_diff_density_rms 0.054
_refine_ls_extinction_coef 0.011(2)
_refine_ls_extinction_expression Fc^*^=kFc[1+0.001xFc^2^\l^3^/sin(2\q)]^-1/4^
_refine_ls_extinction_method SHELXL
_refine_ls_goodness_of_fit_ref 1.073
_refine_ls_hydrogen_treatment mixed
_refine_ls_matrix_type full
_refine_ls_number_parameters 429
_refine_ls_number_reflns 4926
_refine_ls_number_restraints 0
_refine_ls_restrained_S_all 1.073
_refine_ls_R_factor_all 0.0903
_refine_ls_R_factor_gt 0.0663
_refine_ls_shift/su_max 0.000
_refine_ls_shift/su_mean 0.000
_refine_ls_structure_factor_coef Fsqd
_refine_ls_weighting_details 'calc w=1/[\s^2^(Fo^2^)+(0.0841P)^2^+0.0000P] where P=(Fo^2^+2Fc^2^)/3'
_refine_ls_weighting_scheme calc
_refine_ls_wR_factor_gt 0.1564
_refine_ls_wR_factor_ref 0.1700
_reflns_number_gt 3932
_reflns_number_total 4926
_reflns_threshold_expression >2sigma(I)
_cod_data_source_file om060032gsi20060111_015957.cif
_cod_data_source_block p-1
_cod_depositor_comments
;
The following automatic conversions were performed:

'_symmetry_cell_setting' value 'Triclinic' changed to 'triclinic'
according to /home/saulius/struct/CIF-dictionaries/cif_core.dic
dictionary named 'cif_core.dic' version 2.4.1 from 2010-06-29.

Automatic conversion script
Id: cif_fix_values 1715 2011-07-08 13:25:40Z adriana 

The following automatic conversions were performed:

'_atom_sites_solution_hydrogens' value 'geom and difmap' was changed
to 'mixed'.

Automatic conversion script
Id: cif_fix_values 6452 2018-10-05 10:23:21Z andrius 
;
_cod_original_cell_volume 2068(3)
_cod_original_sg_symbol_H-M P-1
_cod_database_code 4075087

loop_
_symmetry_equiv_pos_as_xyz
'x, y, z'
'-x, -y, -z'

loop_
_atom_site_label
_atom_site_type_symbol
_atom_site_fract_x
_atom_site_fract_y
_atom_site_fract_z
_atom_site_U_iso_or_equiv
_atom_site_adp_type
_atom_site_occupancy
_atom_site_symmetry_multiplicity
_atom_site_calc_flag
_atom_site_refinement_flags
Al1 Al 0.30801(13) 0.84201(11) 0.35175(9) 0.0471(4) Uani 1 1 d .
Si1 Si 0.42872(15) 0.50469(12) 0.22797(11) 0.0647(5) Uani 1 1 d .
Si1' Si -0.01093(14) 0.76368(12) 0.07475(10) 0.0641(5) Uani 1 1 d .
Si2 Si 0.16121(13) 0.68843(11) 0.47216(9) 0.0520(4) Uani 1 1 d .
Si2' Si 0.43879(14) 0.95855(12) 0.19603(9) 0.0580(4) Uani 1 1 d .
N1 N 0.4669(3) 0.7817(3) 0.3858(2) 0.0513(10) Uani 1 1 d .
N1' N 0.1518(4) 0.9102(3) 0.3261(2) 0.0508(10) Uani 1 1 d .
N2 N 0.2420(3) 0.7048(3) 0.3779(2) 0.0463(9) Uani 1 1 d .
N2' N 0.3220(3) 0.8733(3) 0.2230(2) 0.0473(9) Uani 1 1 d .
C1' C 0.1245(5) 0.9758(4) 0.3934(3) 0.0598(14) Uani 1 1 d .
H1'A H 0.1767 0.9871 0.4500 0.072 Uiso 1 1 calc R
C1 C 0.5541(5) 0.8410(4) 0.4425(4) 0.0668(15) Uani 1 1 d .
H1A H 0.5401 0.9073 0.4641 0.080 Uiso 1 1 calc R
C2' C 0.0256(6) 1.0265(4) 0.3838(4) 0.0745(17) Uani 1 1 d .
H2'A H 0.0108 1.0714 0.4321 0.089 Uiso 1 1 calc R
C2 C 0.6627(5) 0.8061(5) 0.4691(4) 0.0856(19) Uani 1 1 d .
H2A H 0.7219 0.8494 0.5057 0.103 Uiso 1 1 calc R
C3' C -0.0527(6) 1.0090(5) 0.2990(4) 0.087(2) Uani 1 1 d .
H3'A H -0.1231 1.0394 0.2909 0.104 Uiso 1 1 calc R
C3 C 0.6814(5) 0.7081(5) 0.4412(4) 0.086(2) Uani 1 1 d .
H3A H 0.7537 0.6828 0.4599 0.103 Uiso 1 1 calc R
C4 C 0.5949(5) 0.6457(4) 0.3857(4) 0.0711(16) Uani 1 1 d .
H4A H 0.6091 0.5788 0.3655 0.085 Uiso 1 1 calc R
C4' C -0.0249(5) 0.9468(5) 0.2281(4) 0.0744(17) Uani 1 1 d .
H4'A H -0.0752 0.9383 0.1701 0.089 Uiso 1 1 calc R
C5' C 0.0780(4) 0.8953(4) 0.2403(3) 0.0516(12) Uani 1 1 d .
C5 C 0.4848(4) 0.6821(4) 0.3590(3) 0.0525(12) Uani 1 1 d .
C6' C 0.1120(5) 0.8370(4) 0.1611(3) 0.0543(13) Uani 1 1 d .
C6 C 0.3874(4) 0.6094(4) 0.3098(3) 0.0494(12) Uani 1 1 d .
C7 C 0.2791(4) 0.6194(4) 0.3324(3) 0.0476(12) Uani 1 1 d .
C7' C 0.2275(5) 0.8396(3) 0.1529(3) 0.0490(12) Uani 1 1 d .
C8' C 0.2589(4) 0.8083(4) 0.0579(3) 0.0515(12) Uani 1 1 d .
C8 C 0.1880(5) 0.5267(4) 0.3096(3) 0.0530(12) Uani 1 1 d .
C9 C 0.0788(5) 0.5409(4) 0.2619(3) 0.0620(14) Uani 1 1 d .
H9A H 0.0596 0.6082 0.2454 0.074 Uiso 1 1 calc R
C9' C 0.3378(5) 0.7354(4) 0.0528(3) 0.0630(14) Uani 1 1 d .
H9'A H 0.3731 0.7072 0.1090 0.076 Uiso 1 1 calc R
C10 C -0.0024(6) 0.4556(5) 0.2385(4) 0.0811(18) Uani 1 1 d .
H10A H -0.0755 0.4659 0.2052 0.097 Uiso 1 1 calc R
C10' C 0.3662(6) 0.7027(5) -0.0339(4) 0.087(2) Uani 1 1 d .
H10B H 0.4182 0.6516 -0.0358 0.104 Uiso 1 1 calc R
C11 C 0.0236(7) 0.3555(5) 0.2640(4) 0.090(2) Uani 1 1 d .
H11A H -0.0312 0.2983 0.2474 0.108 Uiso 1 1 calc R
C11' C 0.3168(7) 0.7464(6) -0.1174(4) 0.092(2) Uani 1 1 d .
H11B H 0.3350 0.7244 -0.1760 0.110 Uiso 1 1 calc R
C12' C 0.2409(6) 0.8222(5) -0.1138(4) 0.0812(18) Uani 1 1 d .
H12A H 0.2089 0.8527 -0.1700 0.097 Uiso 1 1 calc R
C12 C 0.1304(7) 0.3413(5) 0.3137(4) 0.0826(19) Uani 1 1 d .
H12B H 0.1479 0.2741 0.3325 0.099 Uiso 1 1 calc R
C13 C 0.2127(5) 0.4256(4) 0.3364(4) 0.0649(14) Uani 1 1 d .
H13A H 0.2855 0.4148 0.3701 0.078 Uiso 1 1 calc R
C13' C 0.2119(5) 0.8533(4) -0.0276(3) 0.0661(15) Uani 1 1 d .
H13B H 0.1605 0.9050 -0.0260 0.079 Uiso 1 1 calc R
C14 C 0.4838(6) 0.3869(5) 0.2922(5) 0.098(2) Uani 1 1 d .
H14A H 0.4240 0.3537 0.3241 0.147 Uiso 1 1 calc R
H14B H 0.5510 0.4089 0.3384 0.147 Uiso 1 1 calc R
H14C H 0.5045 0.3378 0.2468 0.147 Uiso 1 1 calc R
C14' C -0.0814(6) 0.8442(5) -0.0245(4) 0.095(2) Uani 1 1 d .
H14D H -0.1422 0.8009 -0.0642 0.142 Uiso 1 1 calc R
H14E H -0.0242 0.8703 -0.0624 0.142 Uiso 1 1 calc R
H14F H -0.1139 0.9024 0.0024 0.142 Uiso 1 1 calc R
C15 C 0.5523(5) 0.5627(5) 0.1670(4) 0.0850(19) Uani 1 1 d .
H15A H 0.5740 0.5101 0.1253 0.127 Uiso 1 1 calc R
H15B H 0.6180 0.5856 0.2145 0.127 Uiso 1 1 calc R
H15C H 0.5276 0.6217 0.1303 0.127 Uiso 1 1 calc R
C15' C -0.1314(5) 0.7148(5) 0.1412(5) 0.091(2) Uani 1 1 d .
H15D H -0.1008 0.6725 0.1931 0.136 Uiso 1 1 calc R
H15E H -0.1904 0.6732 0.0984 0.136 Uiso 1 1 calc R
H15F H -0.1645 0.7738 0.1662 0.136 Uiso 1 1 calc R
C16 C 0.3097(6) 0.4576(5) 0.1294(4) 0.0871(19) Uani 1 1 d .
H16A H 0.2443 0.4267 0.1561 0.131 Uiso 1 1 calc R
H16B H 0.3369 0.4058 0.0901 0.131 Uiso 1 1 calc R
H16C H 0.2866 0.5159 0.0911 0.131 Uiso 1 1 calc R
C16' C 0.0354(6) 0.6442(4) 0.0195(4) 0.0782(18) Uani 1 1 d .
H16D H 0.0710 0.6013 0.0689 0.117 Uiso 1 1 calc R
H16E H 0.0904 0.6647 -0.0222 0.117 Uiso 1 1 calc R
H16F H -0.0313 0.6048 -0.0166 0.117 Uiso 1 1 calc R
C17 C 0.1716(6) 0.5572(4) 0.5274(4) 0.0756(17) Uani 1 1 d .
H17A H 0.2520 0.5452 0.5454 0.113 Uiso 1 1 calc R
H17B H 0.1342 0.5033 0.4821 0.113 Uiso 1 1 calc R
H17C H 0.1339 0.5555 0.5833 0.113 Uiso 1 1 calc R
C17' C 0.3978(6) 1.0391(5) 0.0890(4) 0.0860(19) Uani 1 1 d .
H17D H 0.3746 0.9934 0.0334 0.129 Uiso 1 1 calc R
H17E H 0.4635 1.0863 0.0794 0.129 Uiso 1 1 calc R
H17F H 0.3343 1.0791 0.0990 0.129 Uiso 1 1 calc R
C18 C 0.0051(5) 0.7103(5) 0.4386(4) 0.0726(16) Uani 1 1 d .
H18A H -0.0013 0.7777 0.4098 0.109 Uiso 1 1 calc R
H18B H -0.0318 0.7086 0.4949 0.109 Uiso 1 1 calc R
H18C H -0.0323 0.6559 0.3938 0.109 Uiso 1 1 calc R
C18' C 0.5707(5) 0.8918(5) 0.1811(4) 0.0845(18) Uani 1 1 d .
H18D H 0.5923 0.8505 0.2361 0.127 Uiso 1 1 calc R
H18E H 0.6335 0.9437 0.1748 0.127 Uiso 1 1 calc R
H18F H 0.5543 0.8467 0.1248 0.127 Uiso 1 1 calc R
C19 C 0.2245(5) 0.7841(4) 0.5717(3) 0.0729(16) Uani 1 1 d .
H19A H 0.3056 0.7750 0.5901 0.109 Uiso 1 1 calc R
H19B H 0.1845 0.7718 0.6255 0.109 Uiso 1 1 calc R
H19C H 0.2159 0.8546 0.5506 0.109 Uiso 1 1 calc R
C19' C 0.4794(6) 1.0585(5) 0.2959(4) 0.090(2) Uani 1 1 d .
H19D H 0.5028 1.0237 0.3545 0.135 Uiso 1 1 calc R
H19E H 0.4136 1.0970 0.3022 0.135 Uiso 1 1 calc R
H19F H 0.5426 1.1063 0.2825 0.135 Uiso 1 1 calc R
H1 H 0.339(3) 0.928(3) 0.434(2) 0.033(9) Uiso 1 1 d .

loop_
_atom_site_aniso_label
_atom_site_aniso_U_11
_atom_site_aniso_U_22
_atom_site_aniso_U_33
_atom_site_aniso_U_23
_atom_site_aniso_U_13
_atom_site_aniso_U_12
Al1 0.0545(10) 0.0360(8) 0.0507(7) -0.0054(6) 0.0117(6) -0.0011(7)
Si1 0.0713(11) 0.0460(9) 0.0805(9) -0.0102(7) 0.0219(8) 0.0105(8)
Si1' 0.0613(10) 0.0551(10) 0.0707(9) -0.0058(7) -0.0038(7) 0.0021(8)
Si2 0.0562(9) 0.0455(8) 0.0566(7) -0.0007(6) 0.0169(6) 0.0029(7)
Si2' 0.0610(10) 0.0513(9) 0.0614(8) 0.0027(6) 0.0144(7) -0.0057(7)
N1 0.053(3) 0.041(2) 0.058(2) -0.0050(17) 0.0069(19) -0.002(2)
N1' 0.059(3) 0.040(2) 0.055(2) -0.0031(17) 0.017(2) 0.002(2)
N2 0.051(2) 0.039(2) 0.0493(18) -0.0037(15) 0.0086(17) 0.0060(19)
N2' 0.053(3) 0.037(2) 0.0500(19) -0.0050(15) 0.0073(18) -0.0049(19)
C1' 0.080(4) 0.045(3) 0.058(3) -0.005(2) 0.018(3) 0.012(3)
C1 0.063(4) 0.050(3) 0.082(3) -0.007(3) 0.001(3) -0.009(3)
C2' 0.093(5) 0.068(4) 0.071(3) -0.006(3) 0.027(3) 0.029(4)
C2 0.064(4) 0.068(4) 0.114(5) -0.011(3) -0.014(3) -0.004(3)
C3' 0.089(5) 0.082(5) 0.099(4) 0.005(3) 0.030(4) 0.043(4)
C3 0.059(4) 0.076(5) 0.117(5) 0.002(4) -0.012(4) 0.011(4)
C4 0.056(4) 0.054(3) 0.099(4) -0.007(3) 0.002(3) 0.004(3)
C4' 0.074(4) 0.081(4) 0.072(3) -0.004(3) 0.011(3) 0.031(4)
C5' 0.053(3) 0.044(3) 0.060(3) 0.000(2) 0.013(2) 0.005(2)
C5 0.052(3) 0.048(3) 0.058(3) 0.002(2) 0.009(2) 0.006(3)
C6' 0.055(3) 0.052(3) 0.057(3) -0.003(2) 0.007(2) 0.013(3)
C6 0.050(3) 0.038(3) 0.059(3) -0.004(2) 0.005(2) 0.004(2)
C7 0.051(3) 0.041(3) 0.051(2) -0.0015(19) 0.006(2) 0.005(2)
C7' 0.061(3) 0.034(3) 0.052(2) -0.0017(19) 0.008(2) 0.006(2)
C8' 0.058(3) 0.041(3) 0.055(2) -0.004(2) 0.008(2) 0.002(2)
C8 0.064(4) 0.040(3) 0.056(3) -0.001(2) 0.016(2) -0.005(3)
C9 0.068(4) 0.056(3) 0.058(3) -0.002(2) 0.005(3) -0.007(3)
C9' 0.067(4) 0.060(3) 0.062(3) -0.007(2) 0.012(3) 0.010(3)
C10 0.076(4) 0.085(5) 0.078(4) -0.018(3) 0.012(3) -0.016(4)
C10' 0.103(5) 0.087(5) 0.079(4) -0.022(3) 0.033(4) 0.024(4)
C11 0.113(6) 0.070(5) 0.078(4) -0.018(3) 0.017(4) -0.046(4)
C11' 0.115(6) 0.103(6) 0.061(3) -0.013(3) 0.029(4) 0.003(5)
C12' 0.099(5) 0.094(5) 0.048(3) -0.001(3) 0.007(3) 0.006(4)
C12 0.115(6) 0.045(3) 0.087(4) -0.005(3) 0.029(4) -0.023(4)
C13 0.080(4) 0.044(3) 0.072(3) 0.001(2) 0.025(3) -0.008(3)
C13' 0.081(4) 0.055(3) 0.062(3) 0.006(2) 0.011(3) 0.008(3)
C14 0.099(5) 0.065(4) 0.137(5) 0.001(4) 0.031(4) 0.026(4)
C14' 0.086(5) 0.086(5) 0.103(4) -0.005(4) -0.017(4) 0.014(4)
C15 0.076(4) 0.085(5) 0.102(4) -0.013(3) 0.034(4) 0.017(4)
C15' 0.069(4) 0.084(5) 0.117(5) 0.001(4) 0.006(4) 0.002(4)
C16 0.102(5) 0.083(5) 0.075(3) -0.029(3) 0.021(3) -0.003(4)
C16' 0.104(5) 0.056(4) 0.069(3) -0.012(3) -0.001(3) 0.003(3)
C17 0.102(5) 0.059(4) 0.069(3) 0.009(3) 0.026(3) 0.006(3)
C17' 0.089(5) 0.076(4) 0.091(4) 0.020(3) 0.017(3) -0.013(4)
C18 0.067(4) 0.073(4) 0.082(3) 0.000(3) 0.024(3) 0.009(3)
C18' 0.066(4) 0.084(5) 0.105(4) 0.012(3) 0.023(3) -0.002(3)
C19 0.096(5) 0.069(4) 0.055(3) -0.005(2) 0.019(3) 0.004(3)
C19' 0.113(6) 0.064(4) 0.084(4) -0.004(3) 0.014(4) -0.037(4)

loop_
_atom_type_symbol
_atom_type_description
_atom_type_scat_dispersion_real
_atom_type_scat_dispersion_imag
_atom_type_scat_source
C C 0.0033 0.0016 'International Tables Vol C Tables 4.2.6.8 and 6.1.1.4'
H H 0.0000 0.0000 'International Tables Vol C Tables 4.2.6.8 and 6.1.1.4'
N N 0.0061 0.0033 'International Tables Vol C Tables 4.2.6.8 and 6.1.1.4'
Si Si 0.0817 0.0704 'International Tables Vol C Tables 4.2.6.8 and 6.1.1.4'
Al Al 0.0645 0.0514 'International Tables Vol C Tables 4.2.6.8 and 6.1.1.4'

loop_
_geom_angle_atom_site_label_1
_geom_angle_atom_site_label_2
_geom_angle_atom_site_label_3
_geom_angle
H1 Al1 N2' 121.5(12)
H1 Al1 N2 120.0(12)
N2' Al1 N2 118.31(16)
H1 Al1 N1 91.9(13)
N2' Al1 N1 96.68(17)
N2 Al1 N1 85.77(17)
H1 Al1 N1' 83.9(13)
N2' Al1 N1' 85.78(16)
N2 Al1 N1' 96.09(18)
N1 Al1 N1' 175.79(16)
C16 Si1 C14 108.3(3)
C16 Si1 C6 113.9(3)
C14 Si1 C6 113.8(3)
C16 Si1 C15 105.6(3)
C14 Si1 C15 105.8(3)
C6 Si1 C15 108.8(3)
C16' Si1' C15' 105.5(3)
C16' Si1' C14' 107.8(3)
C15' Si1' C14' 105.4(3)
C16' Si1' C6' 112.4(3)
C15' Si1' C6' 109.8(3)
C14' Si1' C6' 115.3(3)
N2 Si2 C18 113.8(2)
N2 Si2 C17 112.9(2)
C18 Si2 C17 108.7(3)
N2 Si2 C19 109.0(2)
C18 Si2 C19 107.7(3)
C17 Si2 C19 104.1(2)
N2' Si2' C18' 114.2(2)
N2' Si2' C19' 108.0(2)
C18' Si2' C19' 108.2(3)
N2' Si2' C17' 113.1(2)
C18' Si2' C17' 109.1(3)
C19' Si2' C17' 103.7(3)
C1 N1 C5 119.1(4)
C1 N1 Al1 118.6(3)
C5 N1 Al1 122.2(3)
C1' N1' C5' 118.8(4)
C1' N1' Al1 119.1(3)
C5' N1' Al1 122.0(3)
C7 N2 Si2 121.7(3)
C7 N2 Al1 117.1(3)
Si2 N2 Al1 120.1(2)
C7' N2' Si2' 121.3(3)
C7' N2' Al1 117.1(3)
Si2' N2' Al1 120.8(2)
N1' C1' C2' 124.3(5)
N1 C1 C2 122.2(5)
C1' C2' C3' 117.7(5)
C3 C2 C1 118.8(6)
C4' C3' C2' 119.2(5)
C2 C3 C4 120.4(6)
C3 C4 C5 120.2(5)
C3' C4' C5' 121.5(5)
N1' C5' C4' 118.3(4)
N1' C5' C6' 120.4(4)
C4' C5' C6' 121.0(4)
N1 C5 C4 119.1(5)
N1 C5 C6 120.8(4)
C4 C5 C6 119.8(4)
C7' C6' C5' 118.9(4)
C7' C6' Si1' 124.8(4)
C5' C6' Si1' 116.3(4)
C7 C6 C5 117.6(4)
C7 C6 Si1 126.5(4)
C5 C6 Si1 115.8(4)
C6 C7 N2 127.4(5)
C6 C7 C8 118.0(4)
N2 C7 C8 114.6(4)
C6' C7' N2' 126.9(4)
C6' C7' C8' 118.0(4)
N2' C7' C8' 115.0(4)
C9' C8' C13' 117.6(5)
C9' C8' C7' 120.3(4)
C13' C8' C7' 122.1(4)
C9 C8 C13 118.5(5)
C9 C8 C7 120.6(4)
C13 C8 C7 120.9(5)
C8 C9 C10 120.3(5)
C8' C9' C10' 121.7(5)
C11 C10 C9 120.7(6)
C11' C10' C9' 119.6(6)
C12 C11 C10 119.3(6)
C12' C11' C10' 119.8(5)
C11' C12' C13' 120.3(5)
C11 C12 C13 120.4(6)
C12 C13 C8 120.7(6)
C12' C13' C8' 120.9(5)

loop_
_geom_bond_atom_site_label_1
_geom_bond_atom_site_label_2
_geom_bond_distance
Al1 H1 1.56(3)
Al1 N2' 1.897(4)
Al1 N2 1.914(4)
Al1 N1 2.060(4)
Al1 N1' 2.070(4)
Si1 C16 1.862(6)
Si1 C14 1.876(6)
Si1 C6 1.892(5)
Si1 C15 1.894(6)
Si1' C16' 1.857(6)
Si1' C15' 1.876(7)
Si1' C14' 1.880(5)
Si1' C6' 1.902(5)
Si2 N2 1.751(4)
Si2 C18 1.856(6)
Si2 C17 1.863(5)
Si2 C19 1.866(5)
Si2' N2' 1.762(4)
Si2' C18' 1.858(6)
Si2' C19' 1.863(6)
Si2' C17' 1.867(5)
N1 C1 1.359(6)
N1 C5 1.360(6)
N1' C1' 1.348(6)
N1' C5' 1.376(5)
N2 C7 1.389(5)
N2' C7' 1.397(6)
C1' C2' 1.360(7)
C1 C2 1.377(7)
C2' C3' 1.394(8)
C2 C3 1.350(8)
C3' C4' 1.362(7)
C3 C4 1.367(8)
C4 C5 1.402(7)
C4' C5' 1.406(7)
C5' C6' 1.456(6)
C5 C6 1.480(7)
C6' C7' 1.368(7)
C6 C7 1.365(6)
C7 C8 1.515(7)
C7' C8' 1.501(6)
C8' C9' 1.371(7)
C8' C13' 1.402(6)
C8 C9 1.375(7)
C8 C13 1.390(7)
C9 C10 1.379(8)
C9' C10' 1.384(7)
C10 C11 1.377(8)
C10' C11' 1.380(8)
C11 C12 1.361(9)
C11' C12' 1.370(8)
C12' C13' 1.375(7)
C12 C13 1.378(8)
